data_7046061
loop_
_publ_author_name
'Sinha, Sanghamitra'
'Chowdhury, Bijit'
'Adarsh, Nayarassery N.'
'Ghosh, Pradyut'

_publ_section_title
;
 A hexa-quinoline based C<sub>3</sub>-symmetric chemosensor for dual
 sensing of zinc(ii) and PPi in an aqueous medium via chelation induced
 &quot;OFF-ON-OFF&quot; emission.
;
_journal_issue 19
_journal_name_full 'Dalton transactions (Cambridge, England : 2003)'
_journal_page_first 6819
_journal_page_last 6830
_journal_paper_doi 10.1039/c8dt00611c
_journal_volume 47
_journal_year 2018
_chemical_formula_sum 'C72 H63 N9'
_chemical_formula_weight 1054.31
_space_group_crystal_system monoclinic
_space_group_IT_number 14
_space_group_name_Hall '-P 2ybc'
_space_group_name_H-M_alt 'P 1 21/c 1'
_symmetry_space_group_name_Hall '-P 2ybc'
_symmetry_space_group_name_H-M 'P 1 21/c 1'
_atom_sites_solution_hydrogens geom
_audit_block_doi 10.5517/ccdc.csd.cc1q4xc4
_audit_creation_method SHELXL-2016/6
_audit_update_record
;
2017-11-02 deposited with the CCDC.
2018-04-17 downloaded from the CCDC.
;
_cell_angle_alpha 90
_cell_angle_beta 98.915(3)
_cell_angle_gamma 90
_cell_formula_units_Z 4
_cell_length_a 25.704(3)
_cell_length_b 18.476(2)
_cell_length_c 13.0580(9)
_cell_measurement_reflns_used 6010
_cell_measurement_temperature 100(2)
_cell_measurement_theta_max 20.389
_cell_measurement_theta_min 2.178
_cell_volume 6126.4(11)
_computing_cell_refinement 'Bruker Apex II'
_computing_data_collection 'Bruker Apex II'
_computing_data_reduction SAINT
_computing_molecular_graphics 'Mercury 3.1'
_computing_publication_material SHELXL-2016/6
_computing_structure_refinement 'SHELXL-2016/6 (Sheldrick, 2016)'
_computing_structure_solution 'SHELXT 2014/5 (Sheldrick, 2014)'
_diffrn_ambient_temperature 100(2)
_diffrn_detector_area_resol_mean 3
_diffrn_measured_fraction_theta_full 0.996
_diffrn_measured_fraction_theta_max 0.996
_diffrn_measurement_device_type 'Bruker Apex II'
_diffrn_measurement_method 'phi-omega scan'
_diffrn_radiation_type MoK\a
_diffrn_radiation_wavelength 0.71073
_diffrn_reflns_av_R_equivalents 0.1165
_diffrn_reflns_av_unetI/netI 0.1187
_diffrn_reflns_Laue_measured_fraction_full 0.996
_diffrn_reflns_Laue_measured_fraction_max 0.996
_diffrn_reflns_limit_h_max 25
_diffrn_reflns_limit_h_min -22
_diffrn_reflns_limit_k_max 18
_diffrn_reflns_limit_k_min -17
_diffrn_reflns_limit_l_max 12
_diffrn_reflns_limit_l_min -12
_diffrn_reflns_number 23077
_diffrn_reflns_point_group_measured_fraction_full 0.996
_diffrn_reflns_point_group_measured_fraction_max 0.996
_diffrn_reflns_theta_full 20.389
_diffrn_reflns_theta_max 20.389
_diffrn_reflns_theta_min 2.178
_diffrn_source 'fine-focus sealed tube'
_exptl_absorpt_coefficient_mu 0.068
_exptl_absorpt_correction_T_max 1.000
_exptl_absorpt_correction_T_min 0.4963
_exptl_absorpt_correction_type multi-scan
_exptl_absorpt_process_details sadabs
_exptl_crystal_colour colorless
_exptl_crystal_density_diffrn 1.143
_exptl_crystal_description plate
_exptl_crystal_F_000 2232
_exptl_crystal_size_max 0.500
_exptl_crystal_size_mid 0.300
_exptl_crystal_size_min 0.200
_refine_diff_density_max 1.151
_refine_diff_density_min -0.433
_refine_diff_density_rms 0.074
_refine_ls_extinction_method none
_refine_ls_goodness_of_fit_ref 1.087
_refine_ls_hydrogen_treatment constr
_refine_ls_matrix_type full
_refine_ls_number_parameters 1042
_refine_ls_number_reflns 6010
_refine_ls_number_restraints 940
_refine_ls_restrained_S_all 1.046
_refine_ls_R_factor_all 0.1750
_refine_ls_R_factor_gt 0.1207
_refine_ls_shift/su_max 0.000
_refine_ls_shift/su_mean 0.000
_refine_ls_structure_factor_coef Fsqd
_refine_ls_weighting_details 'w=1/[\s^2^(Fo^2^)+(0.0500P)^2^+48.0000P] where P=(Fo^2^+2Fc^2^)/3'
_refine_ls_weighting_scheme calc
_refine_ls_wR_factor_gt 0.2679
_refine_ls_wR_factor_ref 0.2966
_reflns_Friedel_coverage 0.000
_reflns_number_gt 3593
_reflns_number_total 6010
_reflns_threshold_expression 'I > 2\s(I)'
_cod_data_source_file c8dt00611c2.cif
_cod_data_source_block Ligand
_cod_depositor_comments 'Adding full bibliography for 7046061--7046062.cif.'
_cod_original_cell_volume 6126.4(10)
_cod_database_code 7046061
_shelx_shelxl_version_number 2016/6
_shelx_space_group_comment
;
The symmetry employed for this shelxl refinement is uniquely defined
by the following loop, which should always be used as a source of
symmetry information in preference to the above space-group names.
They are only intended as comments.
;
_shelx_estimated_absorpt_t_min 0.967
_shelx_estimated_absorpt_t_max 0.987

loop_
_space_group_symop_operation_xyz
'x, y, z'
'-x, y+1/2, -z+1/2'
'-x, -y, -z'
'x, -y-1/2, z-1/2'

loop_
_atom_site_label
_atom_site_type_symbol
_atom_site_fract_x
_atom_site_fract_y
_atom_site_fract_z
_atom_site_U_iso_or_equiv
_atom_site_adp_type
_atom_site_occupancy
_atom_site_site_symmetry_order
_atom_site_calc_flag
_atom_site_refinement_flags_posn
_atom_site_refinement_flags_adp
_atom_site_refinement_flags_occupancy
_atom_site_disorder_assembly
_atom_site_disorder_group
C1 C 0.3386(4) 0.6202(6) 0.4933(7) 0.038(3) Uani 1 1 d . . . . .
C2 C 0.3458(3) 0.5529(5) 0.5416(7) 0.035(2) Uani 1 1 d . . . . .
C3 C 0.3034(5) 0.5190(6) 0.5805(8) 0.054(3) Uani 1 1 d . . . . .
C4 C 0.2535(4) 0.5516(6) 0.5655(8) 0.054(3) Uani 1 1 d . . . . .
C5 C 0.2459(4) 0.6208(6) 0.5197(8) 0.045(3) Uani 1 1 d . . . . .
C6 C 0.2890(4) 0.6550(5) 0.4847(7) 0.039(3) Uani 1 1 d . . . . .
C7 C 0.3824(3) 0.6586(5) 0.4513(7) 0.036(2) Uani 1 1 d . . . . .
H7A H 0.405231 0.682842 0.508142 0.055 Uiso 1 1 calc R U . . .
H7B H 0.367480 0.694545 0.399900 0.055 Uiso 1 1 calc R U . . .
H7C H 0.403104 0.623307 0.418571 0.055 Uiso 1 1 calc R U . . .
C8 C 0.3131(5) 0.4481(6) 0.6383(9) 0.076(4) Uani 1 1 d . . . . .
H8A H 0.296784 0.408545 0.594683 0.114 Uiso 1 1 calc R U . . .
H8B H 0.297705 0.450290 0.702333 0.114 Uiso 1 1 calc R U . . .
H8C H 0.351088 0.439602 0.655260 0.114 Uiso 1 1 calc R U . . .
C9 C 0.1932(4) 0.6554(6) 0.5147(7) 0.051(3) Uani 1 1 d . . . . .
H9A H 0.185945 0.664255 0.585117 0.076 Uiso 1 1 calc R U . . .
H9B H 0.166116 0.623292 0.478202 0.076 Uiso 1 1 calc R U . . .
H9C H 0.192810 0.701500 0.477372 0.076 Uiso 1 1 calc R U . . .
C11 C 0.3979(4) 0.5140(4) 0.5498(6) 0.038(3) Uani 1 1 d D . . . .
H11A H 0.425093 0.548344 0.533711 0.046 Uiso 1 1 calc R U . . .
H11B H 0.408436 0.497005 0.621887 0.046 Uiso 1 1 calc R U . . .
N12 N 0.3956(3) 0.4511(4) 0.4782(4) 0.0305(19) Uani 1 1 d D . . . .
C13 C 0.4449(3) 0.4100(5) 0.4944(6) 0.039(3) Uani 1 1 d D . . . .
H13A H 0.474551 0.443146 0.488756 0.047 Uiso 1 1 calc R U . . .
H13B H 0.443823 0.373140 0.439003 0.047 Uiso 1 1 calc R U . . .
C14 C 0.4548(3) 0.3724(5) 0.5993(6) 0.028(2) Uani 1 1 d D . . . .
N15 N 0.4982(3) 0.3876(4) 0.6601(5) 0.0298(19) Uani 1 1 d D . . . .
C16 C 0.5066(3) 0.3557(5) 0.7582(6) 0.033(2) Uani 1 1 d D . . . .
C17 C 0.5534(3) 0.3719(5) 0.8245(6) 0.037(2) Uani 1 1 d D . . . .
H17 H 0.579753 0.400441 0.800398 0.045 Uiso 1 1 calc R U . . .
C18 C 0.5609(4) 0.3462(5) 0.9248(7) 0.043(3) Uani 1 1 d D . . . .
H18 H 0.592475 0.357557 0.970009 0.052 Uiso 1 1 calc R U . . .
C19 C 0.5221(4) 0.3028(5) 0.9612(6) 0.040(3) Uani 1 1 d D . . . .
H19 H 0.527640 0.285310 1.030451 0.048 Uiso 1 1 calc R U . . .
C20 C 0.4776(4) 0.2867(5) 0.8980(6) 0.037(3) Uani 1 1 d D . . . .
H20 H 0.451718 0.258135 0.923612 0.045 Uiso 1 1 calc R U . . .
C21 C 0.4679(3) 0.3110(4) 0.7932(6) 0.030(2) Uani 1 1 d D . . . .
C22 C 0.4227(3) 0.2937(5) 0.7215(6) 0.035(2) Uani 1 1 d D . . . .
H22 H 0.397051 0.261338 0.740131 0.042 Uiso 1 1 calc R U . . .
C23 C 0.4163(3) 0.3240(5) 0.6252(6) 0.038(3) Uani 1 1 d D . . . .
H23 H 0.386158 0.312717 0.575894 0.046 Uiso 1 1 calc R U . . .
C24 C 0.3868(3) 0.4754(4) 0.3693(5) 0.032(2) Uani 1 1 d D . . . .
H24A H 0.420882 0.490121 0.349465 0.038 Uiso 1 1 calc R U . . .
H24B H 0.363578 0.518531 0.363063 0.038 Uiso 1 1 calc R U . . .
C25 C 0.3624(3) 0.4187(5) 0.2956(6) 0.031(2) Uani 1 1 d D . . . .
N26 N 0.3786(3) 0.4157(4) 0.2040(5) 0.0334(19) Uani 1 1 d D . . . .
C27 C 0.3513(3) 0.3711(5) 0.1289(6) 0.035(2) Uani 1 1 d D . . . .
C28 C 0.3691(4) 0.3677(5) 0.0318(6) 0.048(3) Uani 1 1 d D . . . .
H28 H 0.400266 0.392370 0.021341 0.058 Uiso 1 1 calc R U . . .
C29 C 0.3407(4) 0.3282(6) -0.0476(7) 0.058(3) Uani 1 1 d D . . . .
H29 H 0.352109 0.326353 -0.113281 0.069 Uiso 1 1 calc R U . . .
C30 C 0.2954(4) 0.2910(6) -0.0322(7) 0.056(3) Uani 1 1 d D . . . .
H30 H 0.275567 0.265689 -0.088390 0.068 Uiso 1 1 calc R U . . .
C31 C 0.2793(4) 0.2906(5) 0.0624(7) 0.052(3) Uani 1 1 d D . . . .
H31 H 0.249090 0.263430 0.072273 0.062 Uiso 1 1 calc R U . . .
C32 C 0.3073(3) 0.3303(5) 0.1463(6) 0.040(3) Uani 1 1 d D . . . .
C33 C 0.2924(3) 0.3329(5) 0.2455(6) 0.044(3) Uani 1 1 d D . . . .
H33 H 0.263372 0.305387 0.261009 0.053 Uiso 1 1 calc R U . . .
C34 C 0.3207(3) 0.3759(5) 0.3189(6) 0.040(3) Uani 1 1 d D . . . .
H34 H 0.311990 0.376925 0.387037 0.048 Uiso 1 1 calc R U . . .
C41 C 0.2100(6) 0.5122(10) 0.6048(12) 0.061(5) Uani 0.703(9) 1 d D U P A 1
H41A H 0.224293 0.473794 0.654007 0.073 Uiso 0.703(9) 1 calc R U P A 1
H41B H 0.188865 0.545964 0.640594 0.073 Uiso 0.703(9) 1 calc R U P A 1
N42 N 0.1774(5) 0.4806(7) 0.5130(12) 0.071(4) Uani 0.703(9) 1 d D U P A 1
C43 C 0.1289(6) 0.4471(9) 0.5382(15) 0.096(5) Uani 0.703(9) 1 d D U P A 1
H43A H 0.137344 0.417803 0.602147 0.115 Uiso 0.703(9) 1 calc R U P A 1
H43B H 0.113761 0.414472 0.481151 0.115 Uiso 0.703(9) 1 calc R U P A 1
C44 C 0.0891(5) 0.5051(9) 0.5539(16) 0.106(6) Uani 0.703(9) 1 d D U P A 1
N45 N 0.0731(6) 0.5048(10) 0.6456(14) 0.124(6) Uani 0.703(9) 1 d D U P A 1
C46 C 0.0354(10) 0.5592(13) 0.6609(18) 0.135(7) Uani 0.703(9) 1 d D U P A 1
C47 C 0.0208(10) 0.5574(14) 0.7597(17) 0.149(7) Uani 0.703(9) 1 d D U P A 1
H47 H 0.034773 0.522142 0.809470 0.179 Uiso 0.703(9) 1 calc R U P A 1
C48 C -0.0150(13) 0.6091(17) 0.782(2) 0.167(8) Uani 0.703(9) 1 d D U P A 1
H48 H -0.027577 0.608703 0.846803 0.200 Uiso 0.703(9) 1 calc R U P A 1
C49 C -0.0326(11) 0.6636(15) 0.705(2) 0.165(8) Uani 0.703(9) 1 d D U P A 1
H49 H -0.054540 0.701377 0.722850 0.198 Uiso 0.703(9) 1 calc R U P A 1
C50 C -0.0196(10) 0.6636(13) 0.610(2) 0.159(8) Uani 0.703(9) 1 d D U P A 1
H50 H -0.033826 0.698940 0.560495 0.191 Uiso 0.703(9) 1 calc R U P A 1
C51 C 0.0164(11) 0.6089(14) 0.5829(18) 0.135(7) Uani 0.703(9) 1 d D U P A 1
C52 C 0.0353(12) 0.6078(15) 0.4848(19) 0.152(7) Uani 0.703(9) 1 d D U P A 1
H52 H 0.024715 0.642932 0.432580 0.183 Uiso 0.703(9) 1 calc R U P A 1
C53 C 0.0704(10) 0.5518(14) 0.4708(17) 0.135(7) Uani 0.703(9) 1 d D U P A 1
H53 H 0.081486 0.545227 0.405331 0.161 Uiso 0.703(9) 1 calc R U P A 1
C54 C 0.2044(6) 0.4239(9) 0.4641(13) 0.087(5) Uani 0.703(9) 1 d D U P A 1
H54A H 0.202255 0.378535 0.503494 0.105 Uiso 0.703(9) 1 calc R U P A 1
H54B H 0.242033 0.437148 0.470150 0.105 Uiso 0.703(9) 1 calc R U P A 1
C55 C 0.1841(5) 0.4093(10) 0.3529(13) 0.088(5) Uani 0.703(9) 1 d D U P A 1
N56 N 0.1745(5) 0.3400(9) 0.3259(12) 0.105(5) Uani 0.703(9) 1 d D U P A 1
C57 C 0.1553(8) 0.3273(11) 0.2198(14) 0.113(6) Uani 0.703(9) 1 d D U P A 1
C58 C 0.1472(9) 0.2522(11) 0.1959(18) 0.151(7) Uani 0.703(9) 1 d D U P A 1
H58 H 0.152648 0.214857 0.246404 0.181 Uiso 0.703(9) 1 calc R U P A 1
C59 C 0.1301(9) 0.2392(13) 0.0883(18) 0.146(7) Uani 0.703(9) 1 d D U P A 1
H59 H 0.124292 0.190620 0.065367 0.175 Uiso 0.703(9) 1 calc R U P A 1
C60 C 0.1218(13) 0.2928(14) 0.018(2) 0.172(8) Uani 0.703(9) 1 d D U P A 1
H60 H 0.109408 0.279882 -0.052252 0.207 Uiso 0.703(9) 1 calc R U P A 1
C61 C 0.1302(10) 0.3654(14) 0.0402(17) 0.158(7) Uani 0.703(9) 1 d D U P A 1
H61 H 0.125639 0.401692 -0.011970 0.190 Uiso 0.703(9) 1 calc R U P A 1
C62 C 0.1466(14) 0.3826(12) 0.1493(16) 0.140(7) Uani 0.703(9) 1 d D U P A 1
C63 C 0.1565(9) 0.4551(12) 0.1782(15) 0.129(6) Uani 0.703(9) 1 d D U P A 1
H63 H 0.151675 0.493968 0.130083 0.155 Uiso 0.703(9) 1 calc R U P A 1
C64 C 0.1739(9) 0.4649(11) 0.2817(15) 0.118(7) Uani 0.703(9) 1 d D U P A 1
H64 H 0.179270 0.513108 0.306295 0.142 Uiso 0.703(9) 1 calc R U P A 1
C41B C 0.1959(14) 0.512(2) 0.559(2) 0.054(9) Uani 0.297(9) 1 d D U P A 2
H41C H 0.202013 0.464575 0.595044 0.065 Uiso 0.297(9) 1 calc R U P A 2
H41D H 0.174403 0.541242 0.599469 0.065 Uiso 0.297(9) 1 calc R U P A 2
N42B N 0.1631(9) 0.4969(13) 0.4578(19) 0.048(7) Uani 0.297(9) 1 d D U P A 2
C43B C 0.1121(9) 0.4637(16) 0.466(3) 0.067(7) Uani 0.297(9) 1 d D U P A 2
H43C H 0.118025 0.418261 0.506532 0.080 Uiso 0.297(9) 1 calc R U P A 2
H43D H 0.093845 0.451285 0.396095 0.080 Uiso 0.297(9) 1 calc R U P A 2
C44B C 0.0770(8) 0.5130(15) 0.518(2) 0.087(9) Uani 0.297(9) 1 d D U P A 2
N45B N 0.0689(10) 0.4899(15) 0.611(2) 0.095(9) Uani 0.297(9) 1 d D U P A 2
C46B C 0.0364(17) 0.534(2) 0.665(2) 0.095(9) Uani 0.297(9) 1 d D U P A 2
C47B C 0.0253(16) 0.509(2) 0.761(2) 0.103(10) Uani 0.297(9) 1 d D U P A 2
H47B H 0.038264 0.464302 0.789473 0.124 Uiso 0.297(9) 1 calc R U P A 2
C48B C -0.0056(17) 0.554(2) 0.815(3) 0.111(10) Uani 0.297(9) 1 d D U P A 2
H48B H -0.012934 0.541133 0.881682 0.133 Uiso 0.297(9) 1 calc R U P A 2
C49B C -0.026(2) 0.620(2) 0.764(3) 0.117(11) Uani 0.297(9) 1 d D U P A 2
H49B H -0.045139 0.651595 0.801990 0.140 Uiso 0.297(9) 1 calc R U P A 2
C50B C -0.0195(18) 0.639(2) 0.670(3) 0.109(10) Uani 0.297(9) 1 d D U P A 2
H50B H -0.038303 0.679226 0.636359 0.131 Uiso 0.297(9) 1 calc R U P A 2
C51B C 0.0165(17) 0.598(2) 0.617(3) 0.092(9) Uani 0.297(9) 1 d D U P A 2
C52B C 0.0249(19) 0.620(2) 0.516(3) 0.097(9) Uani 0.297(9) 1 d D U P A 2
H52B H 0.009679 0.663305 0.485148 0.116 Uiso 0.297(9) 1 calc R U P A 2
C53B C 0.0565(19) 0.576(2) 0.465(3) 0.098(10) Uani 0.297(9) 1 d D U P A 2
H53B H 0.063701 0.587061 0.397634 0.118 Uiso 0.297(9) 1 calc R U P A 2
C54B C 0.1888(10) 0.4454(17) 0.3960(18) 0.070(7) Uani 0.297(9) 1 d D U P A 2
H54C H 0.185788 0.396114 0.424310 0.084 Uiso 0.297(9) 1 calc R U P A 2
H54D H 0.226670 0.457429 0.402897 0.084 Uiso 0.297(9) 1 calc R U P A 2
C55B C 0.1660(8) 0.4453(15) 0.2848(18) 0.071(8) Uani 0.297(9) 1 d D U P A 2
N56B N 0.1627(9) 0.3826(14) 0.2347(17) 0.074(8) Uani 0.297(9) 1 d D U P A 2
C57B C 0.1418(19) 0.3821(14) 0.130(2) 0.077(8) Uani 0.297(9) 1 d D U P A 2
C58B C 0.1382(14) 0.3124(15) 0.081(2) 0.071(8) Uani 0.297(9) 1 d D U P A 2
H58B H 0.148825 0.268979 0.117060 0.085 Uiso 0.297(9) 1 calc R U P A 2
C59B C 0.1174(17) 0.3137(18) -0.026(2) 0.088(9) Uani 0.297(9) 1 d D U P A 2
H59B H 0.116045 0.268839 -0.062426 0.105 Uiso 0.297(9) 1 calc R U P A 2
C60B C 0.0992(15) 0.3733(18) -0.083(2) 0.102(10) Uani 0.297(9) 1 d D U P A 2
H60B H 0.085254 0.369473 -0.154385 0.122 Uiso 0.297(9) 1 calc R U P A 2
C61B C 0.1016(15) 0.4395(18) -0.033(2) 0.104(9) Uani 0.297(9) 1 d D U P A 2
H61B H 0.088906 0.481922 -0.069263 0.124 Uiso 0.297(9) 1 calc R U P A 2
C62B C 0.1236(15) 0.4437(14) 0.076(2) 0.092(9) Uani 0.297(9) 1 d D U P A 2
C63B C 0.1270(14) 0.5102(15) 0.129(2) 0.084(9) Uani 0.297(9) 1 d D U P A 2
H63B H 0.116222 0.554311 0.095352 0.100 Uiso 0.297(9) 1 calc R U P A 2
C64B C 0.1467(13) 0.5082(15) 0.233(2) 0.076(8) Uani 0.297(9) 1 d D U P A 2
H64B H 0.147279 0.551859 0.271623 0.091 Uiso 0.297(9) 1 calc R U P A 2
C71 C 0.2818(4) 0.7294(5) 0.4335(6) 0.047(3) Uani 1 1 d D . . . .
H71A H 0.250392 0.753252 0.453465 0.056 Uiso 1 1 calc R U . . .
H71B H 0.312877 0.759949 0.458536 0.056 Uiso 1 1 calc R U . . .
N72 N 0.2755(3) 0.7234(4) 0.3192(5) 0.048(2) Uani 1 1 d D . . . .
C73 C 0.2289(4) 0.6833(5) 0.2734(7) 0.057(3) Uani 1 1 d D . . . .
H73A H 0.198695 0.716971 0.258304 0.069 Uiso 1 1 calc R U . B 3
H73B H 0.220134 0.646830 0.323658 0.069 Uiso 1 1 calc R U . B 3
C74 C 0.2375(7) 0.6453(11) 0.1734(11) 0.080(8) Uani 0.63(3) 1 d D U P C 3
N75 N 0.1997(6) 0.6487(10) 0.0947(11) 0.078(6) Uani 0.63(3) 1 d D U P C 3
C76 C 0.2043(6) 0.6017(10) 0.0126(11) 0.078(6) Uani 0.63(3) 1 d D U P C 3
C77 C 0.1649(7) 0.6051(15) -0.0750(14) 0.099(7) Uani 0.63(3) 1 d D U P C 3
H77 H 0.137855 0.640491 -0.079408 0.119 Uiso 0.63(3) 1 calc R U P C 3
C78 C 0.1662(8) 0.5560(16) -0.1545(15) 0.104(7) Uani 0.63(3) 1 d D U P C 3
H78 H 0.138346 0.555899 -0.211692 0.124 Uiso 0.63(3) 1 calc R U P C 3
C79 C 0.2081(8) 0.5058(16) -0.1527(17) 0.115(8) Uani 0.63(3) 1 d D U P C 3
H79 H 0.208973 0.473536 -0.209031 0.139 Uiso 0.63(3) 1 calc R U P C 3
C80 C 0.2464(9) 0.5044(14) -0.0709(17) 0.105(8) Uani 0.63(3) 1 d D U P C 3
H80 H 0.273575 0.469335 -0.068376 0.125 Uiso 0.63(3) 1 calc R U P C 3
C81 C 0.2475(8) 0.5542(14) 0.0127(16) 0.094(8) Uani 0.63(3) 1 d D U P C 3
C82 C 0.2876(9) 0.5548(17) 0.0999(18) 0.101(8) Uani 0.63(3) 1 d D U P C 3
H82 H 0.317775 0.524779 0.102522 0.121 Uiso 0.63(3) 1 calc R U P C 3
C83 C 0.2818(9) 0.5995(17) 0.1803(17) 0.095(9) Uani 0.63(3) 1 d D U P C 3
H83 H 0.307594 0.599840 0.240862 0.114 Uiso 0.63(3) 1 calc R U P C 3
C84 C 0.2754(3) 0.7955(5) 0.2703(8) 0.062(3) Uani 1 1 d D . . D 3
H84A H 0.254913 0.829504 0.306880 0.074 Uiso 1 1 calc R U . D 3
H84B H 0.257890 0.792093 0.197358 0.074 Uiso 1 1 calc R U . D 3
C85 C 0.3300(3) 0.8245(5) 0.2728(7) 0.046(3) Uani 1 1 d D . . D 3
N86 N 0.3422(3) 0.8868(4) 0.3205(6) 0.045(2) Uani 1 1 d D . . D 3
C87 C 0.3928(3) 0.9120(4) 0.3224(6) 0.031(2) Uani 1 1 d D . . D 3
C88 C 0.4063(4) 0.9786(5) 0.3730(6) 0.042(3) Uani 1 1 d D . . D 3
H88 H 0.380430 1.005773 0.400727 0.050 Uiso 1 1 calc R U . D 3
C89 C 0.4570(4) 1.0037(5) 0.3818(7) 0.041(3) Uani 1 1 d D . . D 3
H89 H 0.466050 1.047764 0.417665 0.049 Uiso 1 1 calc R U . D 3
C90 C 0.4955(3) 0.9658(5) 0.3391(7) 0.037(2) Uani 1 1 d D . . D 3
H90 H 0.530293 0.984457 0.345442 0.044 Uiso 1 1 calc R U . D 3
C91 C 0.4832(3) 0.9023(5) 0.2883(6) 0.036(2) Uani 1 1 d D . . D 3
H91 H 0.509431 0.876820 0.259049 0.043 Uiso 1 1 calc R U . D 3
C92 C 0.4316(3) 0.8739(4) 0.2787(6) 0.027(2) Uani 1 1 d D . . D 3
C93 C 0.4170(3) 0.8078(5) 0.2294(6) 0.040(3) Uani 1 1 d D . . D 3
H93 H 0.441678 0.780405 0.198353 0.048 Uiso 1 1 calc R U . D 3
C94 C 0.3667(4) 0.7838(5) 0.2271(7) 0.044(3) Uani 1 1 d D . . D 3
H94 H 0.356227 0.739150 0.194192 0.053 Uiso 1 1 calc R U . D 3
C74B C 0.2395(8) 0.6370(13) 0.1808(13) 0.029(8) Uani 0.37(3) 1 d D U P C 4
N75B N 0.1986(7) 0.6238(13) 0.1108(14) 0.040(7) Uani 0.37(3) 1 d D U P C 4
C76B C 0.2044(7) 0.5737(12) 0.0333(13) 0.046(7) Uani 0.37(3) 1 d D U P C 4
C77B C 0.1609(8) 0.5614(18) -0.0441(19) 0.058(8) Uani 0.37(3) 1 d D U P C 4
H77B H 0.129614 0.589068 -0.045594 0.070 Uiso 0.37(3) 1 calc R U P C 4
C78B C 0.1638(8) 0.5088(19) -0.118(2) 0.071(9) Uani 0.37(3) 1 d D U P C 4
H78B H 0.133736 0.498629 -0.168058 0.085 Uiso 0.37(3) 1 calc R U P C 4
C79B C 0.2112(8) 0.4695(16) -0.1202(19) 0.056(8) Uani 0.37(3) 1 d D U P C 4
H79B H 0.212630 0.432690 -0.170542 0.068 Uiso 0.37(3) 1 calc R U P C 4
C80B C 0.2537(8) 0.4848(14) -0.0509(18) 0.044(7) Uani 0.37(3) 1 d D U P C 4
H80B H 0.285273 0.458593 -0.052925 0.052 Uiso 0.37(3) 1 calc R U P C 4
C81B C 0.2530(7) 0.5393(16) 0.0258(19) 0.039(7) Uani 0.37(3) 1 d D U P C 4
C82B C 0.2959(8) 0.5563(19) 0.103(2) 0.043(8) Uani 0.37(3) 1 d D U P C 4
H82B H 0.329232 0.534092 0.102592 0.052 Uiso 0.37(3) 1 calc R U P C 4
C83B C 0.2892(9) 0.6047(19) 0.1787(19) 0.036(8) Uani 0.37(3) 1 d D U P C 4
H83B H 0.318114 0.616831 0.230332 0.043 Uiso 0.37(3) 1 calc R U P C 4

loop_
_atom_site_aniso_label
_atom_site_aniso_U_11
_atom_site_aniso_U_22
_atom_site_aniso_U_33
_atom_site_aniso_U_23
_atom_site_aniso_U_13
_atom_site_aniso_U_12
C1 0.033(7) 0.048(7) 0.034(6) -0.007(5) 0.008(5) -0.006(6)
C2 0.032(6) 0.048(7) 0.026(5) -0.007(5) 0.010(4) -0.001(5)
C3 0.066(8) 0.048(8) 0.058(7) -0.003(6) 0.035(6) -0.002(7)
C4 0.054(8) 0.050(8) 0.069(8) -0.002(6) 0.042(6) -0.010(7)
C5 0.025(6) 0.061(8) 0.050(7) -0.016(6) 0.014(5) -0.001(6)
C6 0.036(7) 0.045(7) 0.036(6) -0.008(5) 0.006(5) -0.003(6)
C7 0.031(6) 0.044(7) 0.034(6) -0.002(5) 0.005(5) 0.000(5)
C8 0.084(9) 0.066(9) 0.093(10) 0.032(8) 0.062(8) 0.005(7)
C9 0.038(7) 0.070(8) 0.046(7) -0.013(6) 0.014(5) -0.014(6)
C11 0.053(7) 0.037(6) 0.029(6) -0.002(5) 0.018(5) -0.003(5)
N12 0.037(5) 0.033(5) 0.020(4) 0.004(4) 0.001(3) 0.005(4)
C13 0.047(7) 0.045(7) 0.027(6) -0.006(5) 0.012(5) -0.009(6)
C14 0.030(6) 0.038(6) 0.019(5) 0.001(5) 0.009(5) -0.006(5)
N15 0.034(5) 0.029(5) 0.029(5) -0.005(4) 0.010(4) 0.002(4)
C16 0.047(7) 0.030(6) 0.023(6) -0.003(5) 0.009(5) 0.012(5)
C17 0.042(6) 0.038(6) 0.030(6) -0.002(5) -0.001(5) 0.005(5)
C18 0.043(7) 0.046(7) 0.040(7) -0.011(5) 0.003(5) 0.017(6)
C19 0.048(7) 0.048(7) 0.022(5) -0.002(5) 0.002(5) 0.017(6)
C20 0.043(7) 0.037(6) 0.036(6) 0.001(5) 0.018(5) 0.010(5)
C21 0.041(6) 0.026(6) 0.027(6) 0.002(5) 0.013(5) 0.007(5)
C22 0.030(6) 0.040(6) 0.036(6) -0.006(5) 0.011(5) -0.007(5)
C23 0.042(6) 0.048(7) 0.023(6) -0.004(5) 0.002(5) -0.001(6)
C24 0.031(6) 0.039(6) 0.027(6) 0.003(5) 0.007(4) -0.007(5)
C25 0.033(6) 0.040(6) 0.024(6) 0.009(5) 0.013(5) 0.002(5)
N26 0.037(5) 0.037(5) 0.027(5) 0.002(4) 0.010(4) -0.002(4)
C27 0.041(6) 0.040(6) 0.025(6) 0.012(5) 0.009(5) 0.009(5)
C28 0.060(7) 0.062(8) 0.029(6) 0.004(6) 0.025(5) 0.004(6)
C29 0.074(9) 0.076(9) 0.026(7) -0.005(6) 0.015(6) 0.011(7)
C30 0.076(9) 0.053(8) 0.037(7) -0.021(6) -0.001(6) 0.021(7)
C31 0.044(7) 0.062(8) 0.048(7) 0.002(6) 0.000(6) 0.004(6)
C32 0.049(7) 0.040(7) 0.031(6) -0.003(5) 0.003(5) 0.000(6)
C33 0.038(6) 0.064(8) 0.032(6) 0.002(6) 0.009(5) -0.015(6)
C34 0.048(7) 0.057(7) 0.018(5) 0.005(5) 0.014(5) -0.004(6)
C41 0.054(8) 0.075(9) 0.057(8) 0.010(7) 0.017(7) -0.001(7)
N42 0.069(7) 0.073(8) 0.072(8) 0.000(6) 0.018(6) -0.014(6)
C43 0.087(7) 0.104(9) 0.099(10) -0.006(8) 0.021(7) -0.032(6)
C44 0.077(8) 0.124(10) 0.117(9) -0.016(8) 0.011(7) -0.031(7)
N45 0.100(9) 0.145(10) 0.127(9) -0.031(8) 0.016(7) -0.016(7)
C46 0.115(11) 0.142(11) 0.149(9) -0.011(8) 0.028(8) -0.010(8)
C47 0.143(12) 0.159(12) 0.149(9) -0.015(8) 0.035(9) 0.007(9)
C48 0.158(13) 0.177(12) 0.174(11) -0.005(8) 0.050(9) 0.016(9)
C49 0.156(12) 0.170(12) 0.170(11) -0.008(9) 0.029(9) 0.010(9)
C50 0.144(12) 0.165(11) 0.168(10) -0.001(9) 0.025(9) 0.005(8)
C51 0.118(11) 0.137(11) 0.146(9) -0.013(8) 0.013(8) -0.023(8)
C52 0.146(12) 0.154(11) 0.156(10) -0.005(9) 0.020(9) 0.002(8)
C53 0.123(11) 0.133(11) 0.145(10) -0.003(8) 0.013(8) -0.009(8)
C54 0.090(9) 0.079(9) 0.095(7) -0.005(6) 0.023(7) -0.009(7)
C55 0.079(9) 0.096(8) 0.094(7) -0.009(6) 0.031(7) -0.012(8)
N56 0.088(9) 0.109(7) 0.124(7) -0.022(6) 0.038(7) -0.020(7)
C57 0.090(10) 0.126(8) 0.129(8) -0.026(6) 0.035(8) -0.010(9)
C58 0.147(12) 0.146(8) 0.163(9) -0.041(7) 0.029(9) -0.021(9)
C59 0.137(12) 0.148(9) 0.153(10) -0.033(7) 0.025(9) -0.007(9)
C60 0.178(13) 0.169(10) 0.172(10) -0.023(7) 0.032(10) -0.006(10)
C61 0.161(13) 0.168(9) 0.146(9) -0.010(8) 0.026(9) -0.017(10)
C62 0.130(12) 0.155(9) 0.136(8) -0.012(6) 0.028(9) -0.007(10)
C63 0.128(11) 0.143(9) 0.116(8) 0.010(7) 0.019(9) -0.008(9)
C64 0.117(11) 0.122(9) 0.112(8) 0.008(7) 0.011(9) -0.007(9)
C41B 0.050(12) 0.058(13) 0.055(11) 0.008(9) 0.011(9) -0.002(10)
N42B 0.051(9) 0.038(11) 0.054(9) 0.013(8) 0.005(8) -0.012(8)
C43B 0.060(9) 0.069(11) 0.070(12) 0.015(9) 0.009(8) -0.017(7)
C44B 0.072(12) 0.093(12) 0.098(12) -0.001(8) 0.017(9) -0.010(9)
N45B 0.084(13) 0.106(13) 0.094(11) -0.009(8) 0.014(9) -0.007(9)
C46B 0.088(14) 0.099(13) 0.097(11) -0.005(8) 0.014(9) -0.004(9)
C47B 0.102(14) 0.109(13) 0.100(12) 0.000(8) 0.019(10) -0.006(9)
C48B 0.112(15) 0.115(14) 0.110(12) -0.002(9) 0.027(10) -0.003(10)
C49B 0.110(15) 0.125(14) 0.120(13) 0.002(10) 0.031(10) 0.004(10)
C50B 0.107(14) 0.113(13) 0.109(12) -0.003(9) 0.019(10) 0.007(9)
C51B 0.081(14) 0.094(12) 0.099(12) -0.002(8) 0.010(9) -0.011(9)
C52B 0.091(14) 0.099(13) 0.099(12) -0.006(8) 0.013(10) -0.003(9)
C53B 0.094(14) 0.092(12) 0.107(12) -0.007(8) 0.014(9) 0.001(9)
C54B 0.071(11) 0.070(12) 0.071(9) -0.001(7) 0.017(8) 0.000(9)
C55B 0.069(14) 0.072(11) 0.072(9) -0.005(7) 0.011(9) -0.003(10)
N56B 0.064(12) 0.077(10) 0.081(9) -0.010(7) 0.015(9) 0.007(9)
C57B 0.071(14) 0.082(10) 0.080(10) -0.011(7) 0.018(9) -0.009(10)
C58B 0.061(13) 0.074(10) 0.076(10) -0.006(8) 0.009(9) -0.002(10)
C59B 0.093(14) 0.088(11) 0.079(10) -0.005(8) 0.007(10) -0.003(10)
C60B 0.109(15) 0.097(12) 0.096(11) 0.002(7) 0.005(10) 0.007(10)
C61B 0.111(14) 0.099(11) 0.099(10) -0.005(8) 0.007(9) 0.005(10)
C62B 0.097(14) 0.087(10) 0.093(10) -0.001(7) 0.015(9) 0.004(10)
C63B 0.083(14) 0.084(10) 0.084(10) 0.003(8) 0.014(9) 0.001(10)
C64B 0.070(13) 0.075(10) 0.083(10) 0.006(8) 0.015(9) -0.003(10)
C71 0.033(6) 0.054(8) 0.053(7) -0.007(6) 0.008(5) -0.007(5)
N72 0.036(5) 0.055(6) 0.048(6) 0.007(5) -0.005(4) -0.014(4)
C73 0.052(7) 0.070(8) 0.049(7) 0.000(6) 0.010(6) -0.011(6)
C74 0.082(11) 0.087(12) 0.070(10) 0.010(8) 0.006(7) -0.018(8)
N75 0.071(9) 0.085(10) 0.078(8) 0.003(7) 0.012(6) -0.027(7)
C76 0.075(9) 0.079(10) 0.079(8) 0.003(7) 0.011(7) -0.019(7)
C77 0.095(10) 0.105(11) 0.092(9) -0.006(8) 0.001(7) -0.010(8)
C78 0.102(10) 0.110(12) 0.097(10) -0.011(8) 0.011(8) -0.007(8)
C79 0.115(11) 0.121(12) 0.110(10) -0.009(9) 0.017(8) 0.000(8)
C80 0.101(11) 0.108(12) 0.107(10) -0.006(8) 0.021(7) -0.001(8)
C81 0.094(10) 0.099(12) 0.089(10) 0.006(8) 0.017(7) -0.002(8)
C82 0.094(11) 0.102(12) 0.105(10) 0.003(8) 0.007(7) 0.001(9)
C83 0.095(11) 0.094(12) 0.094(10) 0.005(8) 0.008(8) -0.005(8)
C84 0.030(7) 0.070(9) 0.083(9) 0.017(7) 0.002(6) -0.001(6)
C85 0.044(7) 0.047(8) 0.047(7) 0.002(6) 0.008(5) -0.001(6)
N86 0.038(6) 0.049(6) 0.050(6) 0.012(5) 0.017(4) 0.009(5)
C87 0.033(6) 0.032(6) 0.030(6) 0.005(5) 0.014(5) 0.007(5)
C88 0.057(8) 0.042(7) 0.029(6) -0.006(5) 0.018(5) 0.003(6)
C89 0.054(7) 0.028(6) 0.044(6) -0.002(5) 0.016(5) -0.006(6)
C90 0.037(6) 0.035(7) 0.041(6) 0.003(5) 0.014(5) -0.002(5)
C91 0.037(7) 0.044(7) 0.028(6) 0.009(5) 0.014(4) 0.006(5)
C92 0.036(6) 0.026(6) 0.021(5) 0.003(4) 0.013(4) -0.003(5)
C93 0.046(7) 0.051(7) 0.029(6) 0.004(5) 0.021(5) 0.005(6)
C94 0.056(8) 0.041(7) 0.033(6) -0.003(5) -0.001(5) -0.006(6)
C74B 0.028(10) 0.032(12) 0.025(10) 0.017(8) -0.003(7) -0.007(8)
N75B 0.030(9) 0.047(11) 0.041(10) -0.002(7) 0.000(7) -0.004(8)
C76B 0.040(9) 0.048(11) 0.046(10) -0.003(8) -0.001(7) 0.003(8)
C77B 0.051(10) 0.062(12) 0.056(11) -0.010(8) -0.008(7) 0.004(8)
C78B 0.064(10) 0.076(13) 0.067(12) -0.020(9) -0.006(8) 0.007(9)
C79B 0.057(10) 0.055(12) 0.055(11) -0.006(9) 0.000(8) -0.001(8)
C80B 0.046(10) 0.045(11) 0.041(10) 0.003(8) 0.012(7) -0.002(8)
C81B 0.040(9) 0.039(11) 0.039(10) 0.003(8) 0.006(7) -0.003(8)
C82B 0.038(10) 0.044(12) 0.047(11) 0.006(8) 0.003(7) -0.003(8)
C83B 0.034(9) 0.037(12) 0.035(11) 0.010(8) -0.003(8) 0.001(8)

loop_
_atom_type_symbol
_atom_type_description
_atom_type_scat_dispersion_real
_atom_type_scat_dispersion_imag
_atom_type_scat_source
C C 0.0033 0.0016 'International Tables Vol C Tables 4.2.6.8 and 6.1.1.4'
H H 0.0000 0.0000 'International Tables Vol C Tables 4.2.6.8 and 6.1.1.4'
N N 0.0061 0.0033 'International Tables Vol C Tables 4.2.6.8 and 6.1.1.4'

loop_
_geom_angle_atom_site_label_1
_geom_angle_atom_site_label_2
_geom_angle_atom_site_label_3
_geom_angle
C2 C1 C6 119.7(9)
C2 C1 C7 122.1(9)
C6 C1 C7 118.2(9)
C1 C2 C3 120.0(9)
C1 C2 C11 120.8(9)
C3 C2 C11 119.1(9)
C4 C3 C2 119.8(10)
C4 C3 C8 121.2(10)
C2 C3 C8 119.0(10)
C3 C4 C5 120.7(9)
C3 C4 C41 117.4(12)
C5 C4 C41 121.8(12)
C3 C4 C41B 127.5(18)
C5 C4 C41B 108.7(18)
C6 C5 C4 118.7(9)
C6 C5 C9 123.1(10)
C4 C5 C9 118.1(10)
C5 C6 C1 120.8(9)
C5 C6 C71 119.9(9)
C1 C6 C71 119.2(9)
C1 C7 H7A 109.5
C1 C7 H7B 109.5
H7A C7 H7B 109.5
C1 C7 H7C 109.5
H7A C7 H7C 109.5
H7B C7 H7C 109.5
C3 C8 H8A 109.5
C3 C8 H8B 109.5
H8A C8 H8B 109.5
C3 C8 H8C 109.5
H8A C8 H8C 109.5
H8B C8 H8C 109.5
C5 C9 H9A 109.5
C5 C9 H9B 109.5
H9A C9 H9B 109.5
C5 C9 H9C 109.5
H9A C9 H9C 109.5
H9B C9 H9C 109.5
N12 C11 C2 112.3(7)
N12 C11 H11A 109.1
C2 C11 H11A 109.1
N12 C11 H11B 109.1
C2 C11 H11B 109.1
H11A C11 H11B 107.9
C13 N12 C24 107.3(6)
C13 N12 C11 111.5(6)
C24 N12 C11 110.7(6)
N12 C13 C14 112.7(6)
N12 C13 H13A 109.0
C14 C13 H13A 109.0
N12 C13 H13B 109.0
C14 C13 H13B 109.0
H13A C13 H13B 107.8
N15 C14 C23 123.9(7)
N15 C14 C13 117.5(7)
C23 C14 C13 118.6(7)
C14 N15 C16 117.8(7)
N15 C16 C17 118.1(8)
N15 C16 C21 121.6(7)
C17 C16 C21 120.2(7)
C18 C17 C16 119.6(8)
C18 C17 H17 120.2
C16 C17 H17 120.2
C17 C18 C19 120.7(8)
C17 C18 H18 119.6
C19 C18 H18 119.6
C20 C19 C18 119.9(8)
C20 C19 H19 120.1
C18 C19 H19 120.1
C19 C20 C21 122.0(8)
C19 C20 H20 119.0
C21 C20 H20 119.0
C22 C21 C16 117.6(7)
C22 C21 C20 124.8(8)
C16 C21 C20 117.7(7)
C23 C22 C21 119.3(7)
C23 C22 H22 120.3
C21 C22 H22 120.3
C22 C23 C14 119.4(7)
C22 C23 H23 120.3
C14 C23 H23 120.3
N12 C24 C25 113.2(6)
N12 C24 H24A 108.9
C25 C24 H24A 108.9
N12 C24 H24B 108.9
C25 C24 H24B 108.9
H24A C24 H24B 107.7
N26 C25 C34 121.9(7)
N26 C25 C24 116.8(7)
C34 C25 C24 120.9(7)
C25 N26 C27 117.9(6)
N26 C27 C32 122.4(7)
N26 C27 C28 117.6(7)
C32 C27 C28 120.1(7)
C29 C28 C27 119.3(8)
C29 C28 H28 120.3
C27 C28 H28 120.3
C28 C29 C30 120.6(8)
C28 C29 H29 119.7
C30 C29 H29 119.7
C31 C30 C29 120.8(8)
C31 C30 H30 119.6
C29 C30 H30 119.6
C30 C31 C32 120.5(8)
C30 C31 H31 119.8
C32 C31 H31 119.8
C27 C32 C33 118.1(7)
C27 C32 C31 118.5(7)
C33 C32 C31 123.3(8)
C34 C33 C32 118.3(7)
C34 C33 H33 120.8
C32 C33 H33 120.8
C33 C34 C25 121.2(7)
C33 C34 H34 119.4
C25 C34 H34 119.4
N42 C41 C4 106.0(12)
N42 C41 H41A 110.5
C4 C41 H41A 110.5
N42 C41 H41B 110.5
C4 C41 H41B 110.5
H41A C41 H41B 108.7
C54 N42 C41 113.2(13)
C54 N42 C43 105.8(12)
C41 N42 C43 112.3(12)
N42 C43 C44 110.1(11)
N42 C43 H43A 109.6
C44 C43 H43A 109.6
N42 C43 H43B 109.6
C44 C43 H43B 109.6
H43A C43 H43B 108.1
N45 C44 C53 125.5(16)
N45 C44 C43 115.4(17)
C53 C44 C43 119.0(17)
C44 N45 C46 115.8(16)
C47 C46 C51 124.9(18)
C47 C46 N45 113.3(18)
C51 C46 N45 121.7(17)
C48 C47 C46 117(2)
C48 C47 H47 121.3
C46 C47 H47 121.3
C47 C48 C49 119(2)
C47 C48 H48 120.7
C49 C48 H48 120.7
C50 C49 C48 124(2)
C50 C49 H49 118.2
C48 C49 H49 118.2
C49 C50 C51 119(2)
C49 C50 H50 120.4
C51 C50 H50 120.4
C46 C51 C52 120.6(17)
C46 C51 C50 116.3(18)
C52 C51 C50 123(2)
C53 C52 C51 116.0(18)
C53 C52 H52 122.0
C51 C52 H52 122.0
C52 C53 C44 120.1(18)
C52 C53 H53 120.0
C44 C53 H53 120.0
N42 C54 C55 116.1(12)
N42 C54 H54A 108.3
C55 C54 H54A 108.3
N42 C54 H54B 108.3
C55 C54 H54B 108.3
H54A C54 H54B 107.4
N56 C55 C64 121.6(16)
N56 C55 C54 116.9(15)
C64 C55 C54 121.4(16)
C55 N56 C57 115.9(15)
C62 C57 N56 122.0(16)
C62 C57 C58 125.0(17)
N56 C57 C58 113.0(16)
C59 C58 C57 113.0(18)
C59 C58 H58 123.5
C57 C58 H58 123.5
C60 C59 C58 123(2)
C60 C59 H59 118.6
C58 C59 H59 118.6
C59 C60 C61 124(2)
C59 C60 H60 117.8
C61 C60 H60 117.8
C60 C61 C62 116(2)
C60 C61 H61 122.2
C62 C61 H61 122.2
C57 C62 C63 121.7(18)
C57 C62 C61 119.1(18)
C63 C62 C61 119.0(19)
C64 C63 C62 114.2(18)
C64 C63 H63 122.9
C62 C63 H63 122.9
C63 C64 C55 124.4(19)
C63 C64 H64 117.8
C55 C64 H64 117.8
N42B C41B C4 121(3)
N42B C41B H41C 107.1
C4 C41B H41C 107.1
N42B C41B H41D 107.1
C4 C41B H41D 107.1
H41C C41B H41D 106.8
C54B N42B C43B 104.7(18)
C54B N42B C41B 112(2)
C43B N42B C41B 114(2)
N42B C43B C44B 112.6(15)
N42B C43B H43C 109.1
C44B C43B H43C 109.1
N42B C43B H43D 109.1
C44B C43B H43D 109.1
H43C C43B H43D 107.8
N45B C44B C53B 128(2)
N45B C44B C43B 114(2)
C53B C44B C43B 118(2)
C44B N45B C46B 117(2)
C47B C46B C51B 124(2)
C47B C46B N45B 119(2)
C51B C46B N45B 117.6(18)
C48B C47B C46B 118(2)
C48B C47B H47B 121.0
C46B C47B H47B 121.0
C47B C48B C49B 117(2)
C47B C48B H48B 121.3
C49B C48B H48B 121.3
C50B C49B C48B 124(3)
C50B C49B H49B 117.8
C48B C49B H49B 117.8
C49B C50B C51B 119(2)
C49B C50B H50B 120.6
C51B C50B H50B 120.6
C46B C51B C52B 123.4(19)
C46B C51B C50B 117(2)
C52B C51B C50B 119(2)
C53B C52B C51B 117(2)
C53B C52B H52B 121.3
C51B C52B H52B 121.3
C52B C53B C44B 117(2)
C52B C53B H53B 121.7
C44B C53B H53B 121.7
N42B C54B C55B 113.4(19)
N42B C54B H54C 108.9
C55B C54B H54C 108.9
N42B C54B H54D 108.9
C55B C54B H54D 108.9
H54C C54B H54D 107.7
N56B C55B C64B 120(2)
N56B C55B C54B 118(2)
C64B C55B C54B 122(2)
C55B N56B C57B 118(2)
C62B C57B N56B 123.2(19)
C62B C57B C58B 120.9(19)
N56B C57B C58B 115.9(19)
C59B C58B C57B 115(2)
C59B C58B H58B 122.7
C57B C58B H58B 122.7
C60B C59B C58B 126(2)
C60B C59B H59B 116.9
C58B C59B H59B 116.9
C59B C60B C61B 118(2)
C59B C60B H60B 121.0
C61B C60B H60B 121.0
C60B C61B C62B 120(2)
C60B C61B H61B 120.2
C62B C61B H61B 120.2
C57B C62B C63B 118.1(19)
C57B C62B C61B 120.6(19)
C63B C62B C61B 121(2)
C64B C63B C62B 117(2)
C64B C63B H63B 121.5
C62B C63B H63B 121.5
C63B C64B C55B 123(2)
C63B C64B H64B 118.3
C55B C64B H64B 118.3
N72 C71 C6 111.2(7)
N72 C71 H71A 109.4
C6 C71 H71A 109.4
N72 C71 H71B 109.4
C6 C71 H71B 109.4
H71A C71 H71B 108.0
C73 N72 C84 109.6(7)
C73 N72 C71 114.0(7)
C84 N72 C71 111.2(7)
N72 C73 C74 111.4(9)
N72 C73 C74B 111.7(11)
N72 C73 H73A 109.4
C74 C73 H73A 109.4
N72 C73 H73B 109.4
C74 C73 H73B 109.4
H73A C73 H73B 108.0
N75 C74 C83 125.1(10)
N75 C74 C73 117.5(11)
C83 C74 C73 116.4(12)
C74 N75 C76 115.7(10)
N75 C76 C77 117.4(11)
N75 C76 C81 122.9(10)
C77 C76 C81 119.6(11)
C78 C77 C76 119.0(12)
C78 C77 H77 120.5
C76 C77 H77 120.5
C77 C78 C79 121.4(12)
C77 C78 H78 119.3
C79 C78 H78 119.3
C80 C79 C78 119.3(13)
C80 C79 H79 120.3
C78 C79 H79 120.3
C79 C80 C81 121.7(13)
C79 C80 H80 119.1
C81 C80 H80 119.1
C82 C81 C76 118.0(10)
C82 C81 C80 123.4(12)
C76 C81 C80 118.5(11)
C83 C82 C81 118.3(11)
C83 C82 H82 120.8
C81 C82 H82 120.8
C82 C83 C74 119.9(11)
C82 C83 H83 120.0
C74 C83 H83 120.0
N72 C84 C85 112.0(7)
N72 C84 H84A 109.2
C85 C84 H84A 109.2
N72 C84 H84B 109.2
C85 C84 H84B 109.2
H84A C84 H84B 107.9
N86 C85 C94 122.6(8)
N86 C85 C84 118.3(8)
C94 C85 C84 119.1(8)
C85 N86 C87 117.1(7)
N86 C87 C92 123.3(7)
N86 C87 C88 117.7(7)
C92 C87 C88 118.9(7)
C89 C88 C87 119.8(8)
C89 C88 H88 120.1
C87 C88 H88 120.1
C88 C89 C90 121.3(8)
C88 C89 H89 119.4
C90 C89 H89 119.4
C91 C90 C89 120.0(8)
C91 C90 H90 120.0
C89 C90 H90 120.0
C90 C91 C92 120.5(8)
C90 C91 H91 119.8
C92 C91 H91 119.8
C93 C92 C91 123.0(7)
C93 C92 C87 117.6(7)
C91 C92 C87 119.4(7)
C94 C93 C92 118.6(8)
C94 C93 H93 120.7
C92 C93 H93 120.7
C93 C94 C85 120.8(8)
C93 C94 H94 119.6
C85 C94 H94 119.6
N75B C74B C83B 122.6(11)
N75B C74B C73 115.6(12)
C83B C74B C73 121.4(13)
C74B N75B C76B 117.9(11)
N75B C76B C77B 117.9(11)
N75B C76B C81B 122.7(10)
C77B C76B C81B 119.3(11)
C78B C77B C76B 119.6(13)
C78B C77B H77B 120.2
C76B C77B H77B 120.2
C77B C78B C79B 120.9(13)
C77B C78B H78B 119.5
C79B C78B H78B 119.5
C80B C79B C78B 119.4(13)
C80B C79B H79B 120.3
C78B C79B H79B 120.3
C79B C80B C81B 122.0(13)
C79B C80B H80B 119.0
C81B C80B H80B 119.0
C82B C81B C76B 116.8(10)
C82B C81B C80B 124.6(12)
C76B C81B C80B 118.2(11)
C83B C82B C81B 119.4(12)
C83B C82B H82B 120.3
C81B C82B H82B 120.3
C82B C83B C74B 120.5(12)
C82B C83B H83B 119.7
C74B C83B H83B 119.7

loop_
_geom_bond_atom_site_label_1
_geom_bond_atom_site_label_2
_geom_bond_distance
C1 C2 1.393(13)
C1 C6 1.418(13)
C1 C7 1.504(12)
C2 C3 1.419(13)
C2 C11 1.508(12)
C3 C4 1.404(14)
C3 C8 1.512(14)
C4 C5 1.411(14)
C4 C41 1.490(18)
C4 C41B 1.65(4)
C5 C6 1.410(13)
C5 C9 1.492(13)
C6 C71 1.527(13)
C7 H7A 0.9800
C7 H7B 0.9800
C7 H7C 0.9800
C8 H8A 0.9800
C8 H8B 0.9800
C8 H8C 0.9800
C9 H9A 0.9800
C9 H9B 0.9800
C9 H9C 0.9800
C11 N12 1.486(8)
C11 H11A 0.9900
C11 H11B 0.9900
N12 C13 1.465(8)
N12 C24 1.476(8)
C13 C14 1.521(9)
C13 H13A 0.9900
C13 H13B 0.9900
C14 N15 1.296(8)
C14 C23 1.413(10)
N15 C16 1.396(9)
C16 C17 1.401(10)
C16 C21 1.421(10)
C17 C18 1.379(10)
C17 H17 0.9500
C18 C19 1.418(11)
C18 H18 0.9500
C19 C20 1.335(10)
C19 H19 0.9500
C20 C21 1.425(9)
C20 H20 0.9500
C21 C22 1.411(9)
C22 C23 1.363(9)
C22 H22 0.9500
C23 H23 0.9500
C24 C25 1.493(9)
C24 H24A 0.9900
C24 H24B 0.9900
C25 N26 1.327(8)
C25 C34 1.403(9)
N26 C27 1.385(8)
C27 C32 1.406(9)
C27 C28 1.413(9)
C28 C29 1.381(10)
C28 H28 0.9500
C29 C30 1.391(10)
C29 H29 0.9500
C30 C31 1.363(10)
C30 H30 0.9500
C31 C32 1.419(9)
C31 H31 0.9500
C32 C33 1.408(9)
C33 C34 1.365(9)
C33 H33 0.9500
C34 H34 0.9500
C41 N42 1.472(15)
C41 H41A 0.9900
C41 H41B 0.9900
N42 C54 1.456(14)
N42 C43 1.474(14)
C43 C44 1.518(16)
C43 H43A 0.9900
C43 H43B 0.9900
C44 N45 1.326(16)
C44 C53 1.411(17)
N45 C46 1.432(16)
C46 C47 1.399(17)
C46 C51 1.402(17)
C47 C48 1.388(19)
C47 H47 0.9500
C48 C49 1.45(2)
C48 H48 0.9500
C49 C50 1.333(19)
C49 H49 0.9500
C50 C51 1.450(17)
C50 H50 0.9500
C51 C52 1.440(18)
C52 C53 1.403(18)
C52 H52 0.9500
C53 H53 0.9500
C54 C55 1.489(16)
C54 H54A 0.9900
C54 H54B 0.9900
C55 N56 1.341(15)
C55 C64 1.384(18)
N56 C57 1.416(16)
C57 C62 1.371(18)
C57 C58 1.431(18)
C58 C59 1.426(18)
C58 H58 0.9500
C59 C60 1.347(19)
C59 H59 0.9500
C60 C61 1.384(19)
C60 H60 0.9500
C61 C62 1.456(18)
C61 H61 0.9500
C62 C63 1.404(18)
C63 C64 1.367(17)
C63 H63 0.9500
C64 H64 0.9500
C41B N42B 1.474(19)
C41B H41C 0.9900
C41B H41D 0.9900
N42B C54B 1.468(18)
N42B C43B 1.469(17)
C43B C44B 1.514(18)
C43B H43C 0.9900
C43B H43D 0.9900
C44B N45B 1.326(18)
C44B C53B 1.412(19)
N45B C46B 1.426(18)
C46B C47B 1.407(19)
C46B C51B 1.410(19)
C47B C48B 1.40(2)
C47B H47B 0.9500
C48B C49B 1.44(2)
C48B H48B 0.9500
C49B C50B 1.32(2)
C49B H49B 0.9500
C50B C51B 1.442(19)
C50B H50B 0.9500
C51B C52B 1.429(19)
C52B C53B 1.40(2)
C52B H52B 0.9500
C53B H53B 0.9500
C54B C55B 1.480(19)
C54B H54C 0.9900
C54B H54D 0.9900
C55B N56B 1.327(18)
C55B C64B 1.40(2)
N56B C57B 1.387(19)
C57B C62B 1.39(2)
C57B C58B 1.436(19)
C58B C59B 1.42(2)
C58B H58B 0.9500
C59B C60B 1.37(2)
C59B H59B 0.9500
C60B C61B 1.38(2)
C60B H60B 0.9500
C61B C62B 1.441(19)
C61B H61B 0.9500
C62B C63B 1.410(19)
C63B C64B 1.368(19)
C63B H63B 0.9500
C64B H64B 0.9500
C71 N72 1.481(9)
C71 H71A 0.9900
C71 H71B 0.9900
N72 C73 1.457(9)
N72 C84 1.476(9)
C73 C74 1.529(11)
C73 C74B 1.540(11)
C73 H73A 0.9900
C73 H73B 0.9900
C74 N75 1.302(10)
C74 C83 1.410(12)
N75 C76 1.399(11)
C76 C77 1.406(12)
C76 C81 1.417(12)
C77 C78 1.383(13)
C77 H77 0.9500
C78 C79 1.420(14)
C78 H78 0.9500
C79 C80 1.336(12)
C79 H79 0.9500
C80 C81 1.423(12)
C80 H80 0.9500
C81 C82 1.412(12)
C82 C83 1.361(12)
C82 H82 0.9500
C83 H83 0.9500
C84 C85 1.497(10)
C84 H84A 0.9900
C84 H84B 0.9900
C85 N86 1.323(9)
C85 C94 1.409(10)
N86 C87 1.379(9)
C87 C92 1.412(9)
C87 C88 1.414(10)
C88 C89 1.369(10)
C88 H88 0.9500
C89 C90 1.398(10)
C89 H89 0.9500
C90 C91 1.362(10)
C90 H90 0.9500
C91 C92 1.412(9)
C91 H91 0.9500
C92 C93 1.404(10)
C93 C94 1.363(10)
C93 H93 0.9500
C94 H94 0.9500
C74B N75B 1.304(11)
C74B C83B 1.414(12)
N75B C76B 1.395(11)
C76B C77B 1.405(12)
C76B C81B 1.419(12)
C77B C78B 1.380(13)
C77B H77B 0.9500
C78B C79B 1.422(14)
C78B H78B 0.9500
C79B C80B 1.337(13)
C79B H79B 0.9500
C80B C81B 1.422(12)
C80B H80B 0.9500
C81B C82B 1.411(12)
C82B C83B 1.362(12)
C82B H82B 0.9500
C83B H83B 0.9500

loop_
_geom_torsion_atom_site_label_1
_geom_torsion_atom_site_label_2
_geom_torsion_atom_site_label_3
_geom_torsion_atom_site_label_4
_geom_torsion
C6 C1 C2 C3 1.0(13)
C7 C1 C2 C3 179.7(8)
C6 C1 C2 C11 178.7(8)
C7 C1 C2 C11 -2.6(13)
C1 C2 C3 C4 3.3(14)
C11 C2 C3 C4 -174.5(9)
C1 C2 C3 C8 -176.3(9)
C11 C2 C3 C8 5.9(14)
C2 C3 C4 C5 -5.3(16)
C8 C3 C4 C5 174.3(10)
C2 C3 C4 C41 177.9(10)
C8 C3 C4 C41 -2.5(16)
C2 C3 C4 C41B 152.8(16)
C8 C3 C4 C41B -28(2)
C3 C4 C5 C6 3.0(15)
C41 C4 C5 C6 179.7(10)
C41B C4 C5 C6 -158.8(14)
C3 C4 C5 C9 -174.5(9)
C41 C4 C5 C9 2.2(16)
C41B C4 C5 C9 23.7(16)
C4 C5 C6 C1 1.3(14)
C9 C5 C6 C1 178.7(8)
C4 C5 C6 C71 179.2(8)
C9 C5 C6 C71 -3.4(14)
C2 C1 C6 C5 -3.2(13)
C7 C1 C6 C5 178.0(8)
C2 C1 C6 C71 178.8(8)
C7 C1 C6 C71 0.1(12)
C1 C2 C11 N12 -106.8(9)
C3 C2 C11 N12 71.0(10)
C2 C11 N12 C13 -174.5(7)
C2 C11 N12 C24 66.1(9)
C24 N12 C13 C14 -171.7(6)
C11 N12 C13 C14 66.9(9)
N12 C13 C14 N15 -122.6(8)
N12 C13 C14 C23 56.8(11)
C23 C14 N15 C16 -1.9(13)
C13 C14 N15 C16 177.4(7)
C14 N15 C16 C17 -179.9(8)
C14 N15 C16 C21 -3.3(12)
N15 C16 C17 C18 174.6(8)
C21 C16 C17 C18 -2.1(13)
C16 C17 C18 C19 0.7(14)
C17 C18 C19 C20 -0.1(14)
C18 C19 C20 C21 0.8(14)
N15 C16 C21 C22 6.4(13)
C17 C16 C21 C22 -177.0(8)
N15 C16 C21 C20 -173.9(7)
C17 C16 C21 C20 2.7(13)
C19 C20 C21 C22 177.6(9)
C19 C20 C21 C16 -2.1(13)
C16 C21 C22 C23 -4.4(13)
C20 C21 C22 C23 175.9(9)
C21 C22 C23 C14 -0.4(13)
N15 C14 C23 C22 3.8(14)
C13 C14 C23 C22 -175.5(8)
C13 N12 C24 C25 82.0(8)
C11 N12 C24 C25 -156.1(7)
N12 C24 C25 N26 -143.0(7)
N12 C24 C25 C34 43.2(11)
C34 C25 N26 C27 3.1(13)
C24 C25 N26 C27 -170.6(7)
C25 N26 C27 C32 0.7(13)
C25 N26 C27 C28 -179.5(8)
N26 C27 C28 C29 -175.2(9)
C32 C27 C28 C29 4.6(14)
C27 C28 C29 C30 -1.0(16)
C28 C29 C30 C31 -2.5(17)
C29 C30 C31 C32 2.4(16)
N26 C27 C32 C33 -2.9(14)
C28 C27 C32 C33 177.2(9)
N26 C27 C32 C31 175.1(8)
C28 C27 C32 C31 -4.7(14)
C30 C31 C32 C27 1.2(14)
C30 C31 C32 C33 179.2(10)
C27 C32 C33 C34 1.3(14)
C31 C32 C33 C34 -176.7(9)
C32 C33 C34 C25 2.3(14)
N26 C25 C34 C33 -4.8(14)
C24 C25 C34 C33 168.7(8)
C3 C4 C41 N42 -104.1(13)
C5 C4 C41 N42 79.1(15)
C4 C41 N42 C54 67.2(17)
C4 C41 N42 C43 -173.1(13)
C54 N42 C43 C44 -160.1(14)
C41 N42 C43 C44 76.0(18)
N42 C43 C44 N45 -121.9(15)
N42 C43 C44 C53 61.2(17)
C53 C44 N45 C46 -3(2)
C43 C44 N45 C46 -179.9(14)
C44 N45 C46 C47 -178.6(19)
C44 N45 C46 C51 1(3)
C51 C46 C47 C48 -1(5)
N45 C46 C47 C48 179(2)
C46 C47 C48 C49 -3(4)
C47 C48 C49 C50 6(5)
C48 C49 C50 C51 -4(4)
C47 C46 C51 C52 178(3)
N45 C46 C51 C52 -2(4)
C47 C46 C51 C50 2(4)
N45 C46 C51 C50 -177(2)
C49 C50 C51 C46 0(4)
C49 C50 C51 C52 -176(3)
C46 C51 C52 C53 4(4)
C50 C51 C52 C53 179(3)
C51 C52 C53 C44 -6(4)
N45 C44 C53 C52 6(3)
C43 C44 C53 C52 -177.2(19)
C41 N42 C54 C55 -157.3(13)
C43 N42 C54 C55 79.4(17)
N42 C54 C55 N56 -130.8(14)
N42 C54 C55 C64 47.1(17)
C64 C55 N56 C57 2.2(19)
C54 C55 N56 C57 -179.9(11)
C55 N56 C57 C62 -1(3)
C55 N56 C57 C58 178.5(15)
C62 C57 C58 C59 2(4)
N56 C57 C58 C59 -177.4(18)
C57 C58 C59 C60 -1(4)
C58 C59 C60 C61 2(5)
C59 C60 C61 C62 -3(5)
N56 C57 C62 C63 0(5)
C58 C57 C62 C63 -179(3)
N56 C57 C62 C61 176(2)
C58 C57 C62 C61 -3(5)
C60 C61 C62 C57 4(4)
C60 C61 C62 C63 179(3)
C57 C62 C63 C64 -2(4)
C61 C62 C63 C64 -177(2)
C62 C63 C64 C55 4(4)
N56 C55 C64 C63 -4(3)
C54 C55 C64 C63 178.2(18)
C3 C4 C41B N42B -100(3)
C5 C4 C41B N42B 61(3)
C4 C41B N42B C54B 64(4)
C4 C41B N42B C43B -177(3)
C54B N42B C43B C44B -174(2)
C41B N42B C43B C44B 64(3)
N42B C43B C44B N45B -112(2)
N42B C43B C44B C53B 69(3)
C53B C44B N45B C46B -1(3)
C43B C44B N45B C46B 180(2)
C44B N45B C46B C47B 178(3)
C44B N45B C46B C51B -1(4)
C51B C46B C47B C48B -3(7)
N45B C46B C47B C48B 178(3)
C46B C47B C48B C49B 3(6)
C47B C48B C49B C50B 4(7)
C48B C49B C50B C51B -10(7)
C47B C46B C51B C52B -175(4)
N45B C46B C51B C52B 3(6)
C47B C46B C51B C50B -3(7)
N45B C46B C51B C50B 175(4)
C49B C50B C51B C46B 10(6)
C49B C50B C51B C52B -178(4)
C46B C51B C52B C53B -3(6)
C50B C51B C52B C53B -175(4)
C51B C52B C53B C44B 0(6)
N45B C44B C53B C52B 2(5)
C43B C44B C53B C52B -179(3)
C43B N42B C54B C55B 74(3)
C41B N42B C54B C55B -163(2)
N42B C54B C55B N56B -143(2)
N42B C54B C55B C64B 35(2)
C64B C55B N56B C57B 3(3)
C54B C55B N56B C57B -179(2)
C55B N56B C57B C62B -1(5)
C55B N56B C57B C58B -179(3)
C62B C57B C58B C59B 3(6)
N56B C57B C58B C59B -179(3)
C57B C58B C59B C60B -3(6)
C58B C59B C60B C61B 1(6)
C59B C60B C61B C62B 1(6)
N56B C57B C62B C63B 1(6)
C58B C57B C62B C63B 178(4)
N56B C57B C62B C61B -179(4)
C58B C57B C62B C61B -1(6)
C60B C61B C62B C57B -1(6)
C60B C61B C62B C63B 180(4)
C57B C62B C63B C64B -2(6)
C61B C62B C63B C64B 178(3)
C62B C63B C64B C55B 4(5)
N56B C55B C64B C63B -4(4)
C54B C55B C64B C63B 178(3)
C5 C6 C71 N72 -100.3(10)
C1 C6 C71 N72 77.7(10)
C6 C71 N72 C73 62.8(10)
C6 C71 N72 C84 -172.8(7)
C84 N72 C73 C74 84.3(12)
C71 N72 C73 C74 -150.4(11)
C71 N72 C73 C74B -143.0(13)
N72 C73 C74 N75 -136.3(13)
N72 C73 C74 C83 54(2)
C83 C74 N75 C76 1(2)
C73 C74 N75 C76 -167.3(14)
C74 N75 C76 C77 -178.4(16)
C74 N75 C76 C81 -1.5(18)
N75 C76 C77 C78 -175.7(17)
C81 C76 C77 C78 7(3)
C76 C77 C78 C79 -4(4)
C77 C78 C79 C80 2(4)
C78 C79 C80 C81 -3(4)
N75 C76 C81 C82 0(4)
C77 C76 C81 C82 177(3)
N75 C76 C81 C80 175(2)
C77 C76 C81 C80 -8(4)
C79 C80 C81 C82 -179(3)
C79 C80 C81 C76 6(4)
C76 C81 C82 C83 2(5)
C80 C81 C82 C83 -173(3)
C81 C82 C83 C74 -2(5)
N75 C74 C83 C82 1(4)
C73 C74 C83 C82 169(3)
C73 N72 C84 C85 -152.5(8)
C71 N72 C84 C85 80.7(10)
N72 C84 C85 N86 -120.9(9)
N72 C84 C85 C94 57.4(12)
C94 C85 N86 C87 1.3(13)
C84 C85 N86 C87 179.5(8)
C85 N86 C87 C92 -1.6(12)
C85 N86 C87 C88 179.9(8)
N86 C87 C88 C89 176.4(8)
C92 C87 C88 C89 -2.2(13)
C87 C88 C89 C90 1.9(14)
C88 C89 C90 C91 -0.6(14)
C89 C90 C91 C92 -0.3(13)
C90 C91 C92 C93 -178.4(8)
C90 C91 C92 C87 -0.1(12)
N86 C87 C92 C93 1.3(12)
C88 C87 C92 C93 179.7(8)
N86 C87 C92 C91 -177.2(8)
C88 C87 C92 C91 1.3(12)
C91 C92 C93 C94 177.9(8)
C87 C92 C93 C94 -0.5(12)
C92 C93 C94 C85 0.2(13)
N86 C85 C94 C93 -0.6(15)
C84 C85 C94 C93 -178.8(8)
N72 C73 C74B N75B -152.8(13)
N72 C73 C74B C83B 34(3)
C83B C74B N75B C76B 2(2)
C73 C74B N75B C76B -170.9(18)
C74B N75B C76B C77B -177.8(19)
C74B N75B C76B C81B -2(2)
N75B C76B C77B C78B -176(2)
C81B C76B C77B C78B 9(4)
C76B C77B C78B C79B -3(5)
C77B C78B C79B C80B -1(5)
C78B C79B C80B C81B 0(5)
N75B C76B C81B C82B 2(4)
C77B C76B C81B C82B 177(3)
N75B C76B C81B C80B 175(2)
C77B C76B C81B C80B -10(4)
C79B C80B C81B C82B 178(3)
C79B C80B C81B C76B 5(5)
C76B C81B C82B C83B -1(5)
C80B C81B C82B C83B -174(4)
C81B C82B C83B C74B 1(5)
N75B C74B C83B C82B -2(4)
C73 C74B C83B C82B 171(3)
